data_4505313
loop_
_publ_author_name
'Brewer, Jason T.'
'Parkin, Sean'
'Grossman, Robert B.'

_publ_section_title
;
 A Systematic Study of the Relationship between Molecular and Crystal
 Structure among 3,5-Diazabicyclo[2.2.2]octane-2,6-diones
;
_journal_issue 3
_journal_name_full 'Crystal Growth &amp; Design'
_journal_page_first 591
_journal_paper_doi 10.1021/cg0341609
_journal_volume 4
_journal_year 2004
_chemical_formula_sum 'C19 H18 N2 O2'
_chemical_formula_weight 306.35
_chemical_name_systematic
; 
 ? 
;
_space_group_IT_number 4
_symmetry_cell_setting monoclinic
_symmetry_space_group_name_Hall 'P 2yb'
_symmetry_space_group_name_H-M 'P 1 21 1'
_atom_sites_solution_hydrogens geom
_atom_sites_solution_primary direct
_atom_sites_solution_secondary difmap
_audit_creation_method SHELXL-97
_cell_angle_alpha 90.00
_cell_angle_beta 91.1120(9)
_cell_angle_gamma 90.00
_cell_formula_units_Z 2
_cell_length_a 5.62800(10)
_cell_length_b 10.2360(2)
_cell_length_c 13.2680(3)
_cell_measurement_temperature 90.0(2)
_cell_volume 764.20(3)
_computing_cell_refinement 'SCALEPACK (Otwinowski & Minor, 1997)'
_computing_data_collection 'COLLECT (Nonius, 1998)'
_computing_data_reduction 'DENZO-SMN (Otwinowski & Minor, 1997)'
_computing_molecular_graphics 'XP in Siemens SHELXTL (Sheldrick, 1994)'
_computing_publication_material
;
SHELX97-2 (Sheldrick, 1997) and local procedures
;
_computing_structure_refinement 'SHELXL-97 (Sheldrick, 1997)'
_computing_structure_solution 'SHELXS-97 (Sheldrick, 1990)'
_diffrn_ambient_temperature 90.0(2)
_diffrn_detector_area_resol_mean 18
_diffrn_measured_fraction_theta_full 1.000
_diffrn_measured_fraction_theta_max 1.000
_diffrn_measurement_device_type 'Nonius KappaCCD diffractometer'
_diffrn_measurement_method '\w scans at fixed \c = 55\%'
_diffrn_radiation_monochromator graphite
_diffrn_radiation_source 'fine-focus sealed tube'
_diffrn_radiation_type MoK\a
_diffrn_radiation_wavelength 0.71073
_diffrn_reflns_av_R_equivalents 0.0000
_diffrn_reflns_av_sigmaI/netI 0.0356
_diffrn_reflns_limit_h_max 7
_diffrn_reflns_limit_h_min -7
_diffrn_reflns_limit_k_max 13
_diffrn_reflns_limit_k_min -13
_diffrn_reflns_limit_l_max 17
_diffrn_reflns_limit_l_min -17
_diffrn_reflns_number 3422
_diffrn_reflns_theta_full 27.49
_diffrn_reflns_theta_max 27.49
_diffrn_reflns_theta_min 1.54
_diffrn_standards_decay_% <1
_exptl_absorpt_coefficient_mu 0.087
_exptl_absorpt_correction_T_max 0.9930
_exptl_absorpt_correction_T_min 0.9659
_exptl_absorpt_correction_type multi-scan
_exptl_absorpt_process_details 'Scalepack (Otwinowski & Minor, 1997)'
_exptl_crystal_density_diffrn 1.331
_exptl_crystal_density_method 'not measured'
_exptl_crystal_F_000 324
_exptl_crystal_size_max 0.40
_exptl_crystal_size_mid 0.15
_exptl_crystal_size_min 0.08
_refine_diff_density_max 0.237
_refine_diff_density_min -0.317
_refine_diff_density_rms 0.046
_refine_ls_abs_structure_details 'Flack H D (1983), Acta Cryst. A39, 876-881'
_refine_ls_abs_structure_Flack -0.1(12)
_refine_ls_extinction_coef 0.026(5)
_refine_ls_extinction_expression Fc^*^=kFc[1+0.001xFc^2^\l^3^/sin(2\q)]^-1/4^
_refine_ls_extinction_method SHELXL
_refine_ls_goodness_of_fit_ref 1.022
_refine_ls_hydrogen_treatment mixed
_refine_ls_matrix_type full
_refine_ls_number_parameters 209
_refine_ls_number_reflns 3422
_refine_ls_number_restraints 1
_refine_ls_restrained_S_all 1.022
_refine_ls_R_factor_all 0.0468
_refine_ls_R_factor_gt 0.0395
_refine_ls_shift/su_max 0.002
_refine_ls_shift/su_mean 0.000
_refine_ls_structure_factor_coef Fsqd
_refine_ls_weighting_details 'calc w=1/[\s^2^(Fo^2^)+(0.0571P)^2^+0.2003P] where P=(Fo^2^+2Fc^2^)/3'
_refine_ls_weighting_scheme calc
_refine_ls_wR_factor_gt 0.0982
_refine_ls_wR_factor_ref 0.1035
_reflns_number_gt 3079
_reflns_number_total 3422
_reflns_threshold_expression >2\s(I)
_cod_data_source_file cg0341609si20030822_115801.cif
_cod_data_source_block 2f
_cod_original_sg_symbol_H-M 'P 21'
_cod_database_code 4505313

loop_
_symmetry_equiv_pos_as_xyz
'x, y, z'
'-x, y+1/2, -z'

loop_
_atom_site_label
_atom_site_type_symbol
_atom_site_fract_x
_atom_site_fract_y
_atom_site_fract_z
_atom_site_U_iso_or_equiv
_atom_site_adp_type
_atom_site_occupancy
_atom_site_symmetry_multiplicity
_atom_site_calc_flag
_atom_site_refinement_flags
C1 C 0.2910(3) -0.16101(19) 0.13755(11) 0.0163(3) Uani 1 1 d .
O2 O 0.0686(2) 0.04256(12) 0.11973(9) 0.0207(3) Uani 1 1 d .
C2 C 0.1747(3) -0.04785(17) 0.07868(13) 0.0174(3) Uani 1 1 d .
N3 N 0.2054(3) -0.05915(14) -0.02100(11) 0.0180(3) Uani 1 1 d .
H3 H 0.1501 -0.0005 -0.0639 0.022 Uiso 1 1 calc R
C4 C 0.3369(3) -0.17514(17) -0.05445(12) 0.0165(3) Uani 1 1 d .
N5 N 0.2263(3) -0.29011(15) -0.00904(11) 0.0184(3) Uani 1 1 d .
H5 H 0.1901 -0.3598 -0.0450 0.022 Uiso 1 1 calc R
O6 O 0.0638(2) -0.36530(12) 0.13589(9) 0.0222(3) Uani 1 1 d .
C6 C 0.1827(3) -0.28407(17) 0.08991(13) 0.0165(3) Uani 1 1 d .
C7 C 0.5596(3) -0.1573(2) 0.10902(12) 0.0197(3) Uani 1 1 d .
H7A H 0.6328 -0.0759 0.1352 0.024 Uiso 1 1 calc R
H7B H 0.6435 -0.2321 0.1409 0.024 Uiso 1 1 calc R
C8 C 0.5878(3) -0.1637(2) -0.00644(12) 0.0203(3) Uani 1 1 d .
H8A H 0.6676 -0.0838 -0.0308 0.024 Uiso 1 1 calc R
H8B H 0.6852 -0.2403 -0.0248 0.024 Uiso 1 1 calc R
C9 C 0.3223(3) -0.19253(16) -0.16825(12) 0.0176(4) Uani 1 1 d .
C10 C 0.1184(3) -0.15402(19) -0.22243(12) 0.0213(4) Uani 1 1 d .
H10 H -0.0042 -0.1077 -0.1896 0.026 Uiso 1 1 calc R
C11 C 0.0954(3) -0.18367(19) -0.32449(13) 0.0233(4) Uani 1 1 d .
H11 H -0.0421 -0.1560 -0.3612 0.028 Uiso 1 1 calc R
C12 C 0.2702(3) -0.25297(18) -0.37305(14) 0.0233(4) Uani 1 1 d .
H12 H 0.2516 -0.2748 -0.4423 0.028 Uiso 1 1 calc R
C13 C 0.4727(3) -0.29019(19) -0.31955(14) 0.0236(4) Uani 1 1 d .
H13 H 0.5953 -0.3359 -0.3529 0.028 Uiso 1 1 calc R
C14 C 0.4984(3) -0.26132(18) -0.21755(14) 0.0222(4) Uani 1 1 d .
H14 H 0.6370 -0.2887 -0.1814 0.027 Uiso 1 1 calc R
C15 C 0.2441(3) -0.14770(18) 0.25063(12) 0.0187(3) Uani 1 1 d .
H15A H 0.2605 -0.0546 0.2696 0.022 Uiso 1 1 calc R
H15B H 0.0777 -0.1737 0.2628 0.022 Uiso 1 1 calc R
C16 C 0.4062(3) -0.22783(18) 0.31885(13) 0.0202(4) Uani 1 1 d .
C17 C 0.3570(3) -0.35824(19) 0.34096(13) 0.0240(4) Uani 1 1 d .
H17 H 0.2175 -0.3980 0.3136 0.029 Uiso 1 1 calc R
C18 C 0.5105(4) -0.4308(2) 0.40277(15) 0.0303(5) Uani 1 1 d .
H18 H 0.4747 -0.5193 0.4178 0.036 Uiso 1 1 calc R
C19 C 0.7149(4) -0.3739(2) 0.44232(15) 0.0315(5) Uani 1 1 d .
H19 H 0.8210 -0.4239 0.4833 0.038 Uiso 1 1 calc R
C20 C 0.7649(3) -0.2442(2) 0.42220(14) 0.0289(4) Uani 1 1 d .
H20 H 0.9042 -0.2049 0.4501 0.035 Uiso 1 1 calc R
C21 C 0.6111(3) -0.1715(2) 0.36120(13) 0.0249(4) Uani 1 1 d .
H21 H 0.6458 -0.0823 0.3481 0.030 Uiso 1 1 calc R

loop_
_atom_site_aniso_label
_atom_site_aniso_U_11
_atom_site_aniso_U_22
_atom_site_aniso_U_33
_atom_site_aniso_U_23
_atom_site_aniso_U_13
_atom_site_aniso_U_12
C1 0.0165(7) 0.0178(8) 0.0146(7) -0.0005(7) -0.0023(5) 0.0002(7)
O2 0.0241(6) 0.0189(6) 0.0190(6) -0.0022(5) -0.0016(5) 0.0035(5)
C2 0.0150(8) 0.0174(8) 0.0196(8) -0.0002(7) -0.0018(6) -0.0026(6)
N3 0.0208(7) 0.0171(7) 0.0162(7) 0.0020(6) -0.0007(5) 0.0019(6)
C4 0.0154(7) 0.0173(8) 0.0167(8) -0.0007(7) 0.0003(6) -0.0001(7)
N5 0.0206(7) 0.0154(7) 0.0192(7) -0.0033(6) -0.0002(5) -0.0018(6)
O6 0.0253(7) 0.0215(7) 0.0198(6) 0.0009(5) -0.0002(5) -0.0042(5)
C6 0.0158(8) 0.0164(8) 0.0173(8) 0.0015(7) -0.0013(6) 0.0013(6)
C7 0.0150(7) 0.0251(9) 0.0190(8) 0.0004(8) -0.0026(6) -0.0002(7)
C8 0.0157(7) 0.0257(9) 0.0193(8) -0.0018(8) -0.0009(6) 0.0003(8)
C9 0.0188(7) 0.0182(9) 0.0159(8) 0.0015(6) 0.0014(6) -0.0016(6)
C10 0.0191(7) 0.0242(9) 0.0206(8) -0.0013(8) -0.0006(6) 0.0014(8)
C11 0.0217(8) 0.0281(10) 0.0201(8) 0.0013(8) -0.0036(6) 0.0011(7)
C12 0.0288(9) 0.0255(9) 0.0156(8) -0.0014(7) 0.0004(7) -0.0016(7)
C13 0.0272(9) 0.0222(9) 0.0216(9) -0.0003(7) 0.0045(7) 0.0035(7)
C14 0.0223(8) 0.0230(9) 0.0211(9) 0.0008(7) -0.0013(7) 0.0021(7)
C15 0.0194(7) 0.0202(8) 0.0164(8) -0.0013(7) -0.0022(6) 0.0016(7)
C16 0.0213(8) 0.0254(9) 0.0140(8) -0.0028(7) 0.0015(6) 0.0045(7)
C17 0.0289(9) 0.0249(9) 0.0183(9) -0.0022(8) 0.0012(7) 0.0026(8)
C18 0.0408(11) 0.0279(11) 0.0224(10) 0.0020(8) 0.0036(8) 0.0106(9)
C19 0.0324(10) 0.0422(12) 0.0199(9) 0.0027(9) -0.0009(8) 0.0183(9)
C20 0.0228(9) 0.0466(12) 0.0174(8) -0.0017(9) 0.0003(7) 0.0050(8)
C21 0.0236(8) 0.0323(10) 0.0188(8) 0.0007(9) 0.0000(6) -0.0009(8)

loop_
_atom_type_symbol
_atom_type_description
_atom_type_scat_dispersion_real
_atom_type_scat_dispersion_imag
_atom_type_scat_source
C C 0.0033 0.0016 'International Tables Vol C Tables 4.2.6.8 and 6.1.1.4'
H H 0.0000 0.0000 'International Tables Vol C Tables 4.2.6.8 and 6.1.1.4'
N N 0.0061 0.0033 'International Tables Vol C Tables 4.2.6.8 and 6.1.1.4'
O O 0.0106 0.0060 'International Tables Vol C Tables 4.2.6.8 and 6.1.1.4'

loop_
_geom_angle_atom_site_label_1
_geom_angle_atom_site_label_2
_geom_angle_atom_site_label_3
_geom_angle
C6 C1 C15 113.71(14)
C6 C1 C2 104.37(12)
C15 C1 C2 110.51(14)
C6 C1 C7 107.37(14)
C15 C1 C7 114.79(12)
C2 C1 C7 105.24(14)
O2 C2 N3 124.92(16)
O2 C2 C1 123.11(15)
N3 C2 C1 111.97(14)
C2 N3 C4 116.22(14)
C2 N3 H3 121.9
C4 N3 H3 121.9
N5 C4 N3 107.66(12)
N5 C4 C9 107.38(13)
N3 C4 C9 112.08(13)
N5 C4 C8 106.50(13)
N3 C4 C8 106.01(13)
C9 C4 C8 116.77(13)
C6 N5 C4 116.88(14)
C6 N5 H5 121.6
C4 N5 H5 121.6
O6 C6 N5 124.27(16)
O6 C6 C1 124.40(15)
N5 C6 C1 111.30(14)
C8 C7 C1 110.91(12)
C8 C7 H7A 109.5
C1 C7 H7A 109.5
C8 C7 H7B 109.5
C1 C7 H7B 109.5
H7A C7 H7B 108.0
C4 C8 C7 107.59(12)
C4 C8 H8A 110.2
C7 C8 H8A 110.2
C4 C8 H8B 110.2
C7 C8 H8B 110.2
H8A C8 H8B 108.5
C14 C9 C10 119.11(16)
C14 C9 C4 120.08(15)
C10 C9 C4 120.33(14)
C11 C10 C9 119.90(16)
C11 C10 H10 120.1
C9 C10 H10 120.1
C12 C11 C10 120.79(16)
C12 C11 H11 119.6
C10 C11 H11 119.6
C11 C12 C13 119.25(17)
C11 C12 H12 120.4
C13 C12 H12 120.4
C12 C13 C14 120.65(17)
C12 C13 H13 119.7
C14 C13 H13 119.7
C9 C14 C13 120.29(17)
C9 C14 H14 119.9
C13 C14 H14 119.9
C16 C15 C1 115.05(14)
C16 C15 H15A 108.5
C1 C15 H15A 108.5
C16 C15 H15B 108.5
C1 C15 H15B 108.5
H15A C15 H15B 107.5
C17 C16 C21 118.39(17)
C17 C16 C15 121.62(16)
C21 C16 C15 119.99(16)
C18 C17 C16 120.67(18)
C18 C17 H17 119.7
C16 C17 H17 119.7
C19 C18 C17 120.0(2)
C19 C18 H18 120.0
C17 C18 H18 120.0
C18 C19 C20 120.07(18)
C18 C19 H19 120.0
C20 C19 H19 120.0
C19 C20 C21 119.96(19)
C19 C20 H20 120.0
C21 C20 H20 120.0
C20 C21 C16 120.86(19)
C20 C21 H21 119.6
C16 C21 H21 119.6

loop_
_geom_bond_atom_site_label_1
_geom_bond_atom_site_label_2
_geom_bond_distance
C1 C6 1.530(2)
C1 C15 1.534(2)
C1 C2 1.536(2)
C1 C7 1.566(2)
O2 C2 1.234(2)
C2 N3 1.342(2)
N3 C4 1.472(2)
N3 H3 0.8800
C4 N5 1.466(2)
C4 C9 1.521(2)
C4 C8 1.542(2)
N5 C6 1.342(2)
N5 H5 0.8800
O6 C6 1.236(2)
C7 C8 1.545(2)
C7 H7A 0.9900
C7 H7B 0.9900
C8 H8A 0.9900
C8 H8B 0.9900
C9 C14 1.390(2)
C9 C10 1.399(2)
C10 C11 1.391(2)
C10 H10 0.9500
C11 C12 1.383(3)
C11 H11 0.9500
C12 C13 1.384(3)
C12 H12 0.9500
C13 C14 1.390(3)
C13 H13 0.9500
C14 H14 0.9500
C15 C16 1.514(2)
C15 H15A 0.9900
C15 H15B 0.9900
C16 C17 1.396(3)
C16 C21 1.398(2)
C17 C18 1.394(3)
C17 H17 0.9500
C18 C19 1.383(3)
C18 H18 0.9500
C19 C20 1.384(3)
C19 H19 0.9500
C20 C21 1.389(3)
C20 H20 0.9500
C21 H21 0.9500

loop_
_geom_torsion_atom_site_label_1
_geom_torsion_atom_site_label_2
_geom_torsion_atom_site_label_3
_geom_torsion_atom_site_label_4
_geom_torsion
C6 C1 C2 O2 125.55(17)
C15 C1 C2 O2 2.9(2)
C7 C1 C2 O2 -121.54(17)
C6 C1 C2 N3 -55.20(16)
C15 C1 C2 N3 -177.82(13)
C7 C1 C2 N3 57.71(17)
O2 C2 N3 C4 -179.79(15)
C1 C2 N3 C4 1.0(2)
C2 N3 C4 N5 51.37(17)
C2 N3 C4 C9 169.24(14)
C2 N3 C4 C8 -62.29(18)
N3 C4 N5 C6 -47.71(17)
C9 C4 N5 C6 -168.57(13)
C8 C4 N5 C6 65.63(17)
C4 N5 C6 O6 170.29(15)
C4 N5 C6 C1 -7.51(19)
C15 C1 C6 O6 1.4(2)
C2 C1 C6 O6 -119.08(17)
C7 C1 C6 O6 129.55(17)
C15 C1 C6 N5 179.22(13)
C2 C1 C6 N5 58.72(16)
C7 C1 C6 N5 -52.65(17)
C6 C1 C7 C8 55.64(19)
C15 C1 C7 C8 -176.87(16)
C2 C1 C7 C8 -55.14(19)
N5 C4 C8 C7 -55.94(18)
N3 C4 C8 C7 58.53(18)
C9 C4 C8 C7 -175.83(15)
C1 C7 C8 C4 -1.4(2)
N5 C4 C9 C14 -86.50(18)
N3 C4 C9 C14 155.47(15)
C8 C4 C9 C14 32.9(2)
N5 C4 C9 C10 85.52(18)
N3 C4 C9 C10 -32.5(2)
C8 C4 C9 C10 -155.07(16)
C14 C9 C10 C11 -0.6(3)
C4 C9 C10 C11 -172.71(16)
C9 C10 C11 C12 1.1(3)
C10 C11 C12 C13 -1.6(3)
C11 C12 C13 C14 1.6(3)
C10 C9 C14 C13 0.6(3)
C4 C9 C14 C13 172.73(16)
C12 C13 C14 C9 -1.1(3)
C6 C1 C15 C16 80.37(18)
C2 C1 C15 C16 -162.64(14)
C7 C1 C15 C16 -43.8(2)
C1 C15 C16 C17 -85.3(2)
C1 C15 C16 C21 94.51(19)
C21 C16 C17 C18 -0.8(2)
C15 C16 C17 C18 179.05(16)
C16 C17 C18 C19 -0.5(3)
C17 C18 C19 C20 1.3(3)
C18 C19 C20 C21 -0.8(3)
C19 C20 C21 C16 -0.5(3)
C17 C16 C21 C20 1.3(2)
C15 C16 C21 C20 -178.57(16)
